data_7221007
loop_
_publ_author_name
'Arumugam, Vignesh'
'Kaminsky, Werner'
'Bhuvanesh, Nattamai'
'Nallasamy, Dharmaraj'

_publ_section_title
;
 Palladium(II) complexes containing ONO tridentate hydrazone for Suzuki-
 Miyaura coupling of aryl chlorides in aqueous-organic media.
;
_journal_name_full 'RSC Adv.'
_journal_paper_doi 10.1039/C5RA10973F
_journal_year 2015
_chemical_formula_moiety 'C34 H25 N2 O3 P Pd'
_chemical_formula_sum 'C34 H25 N2 O3 P Pd'
_chemical_formula_weight 646.93
_chemical_name_common pdohfhb
_chemical_name_systematic
;
 pdohfhb
;
_space_group_IT_number 14
_symmetry_cell_setting monoclinic
_symmetry_Int_Tables_number 14
_symmetry_space_group_name_Hall '-P 2yn'
_symmetry_space_group_name_H-M 'P 1 21/n 1'
_atom_sites_solution_hydrogens geom
_atom_sites_solution_primary direct
_atom_sites_solution_secondary difmap
_audit_conform_dict_location ftp://ftp.iucr.org/pub/cif_core.dic
_audit_conform_dict_name cif_core.dic
_audit_conform_dict_version 2.4
_audit_creation_date 2014-04-23T13:06:20-00:00
_audit_creation_method 'WinGX routine CIF_UPDATE'
_audit_update_record
;
2014-05-28 deposited with the CCDC.
2015-07-03 downloaded from the CCDC.
;
_cell_angle_alpha 90
_cell_angle_beta 97.858(3)
_cell_angle_gamma 90
_cell_formula_units_Z 4
_cell_length_a 15.5191(14)
_cell_length_b 9.0388(8)
_cell_length_c 19.9113(17)
_cell_measurement_reflns_used 440
_cell_measurement_temperature 100(2)
_cell_measurement_theta_max 20
_cell_measurement_theta_min 3
_cell_volume 2766.8(4)
_computing_cell_refinement 'SAINT (Bruker, 2007)'
_computing_data_collection 'APEX2 (Bruker, 2007)'
_computing_data_reduction 'SAINT (Bruker, 2007)'
_computing_molecular_graphics 'ORTEP-3 for Windows (Farrugia, 1997)'
_computing_publication_material 'SHELXL-97 (Sheldrick, 1997)'
_computing_structure_refinement 'SHELXL-97 (Sheldrick, 2008)'
_computing_structure_solution 'SHELXS97 (Sheldrick, 1997)'
_diffrn_ambient_temperature 100(2)
_diffrn_measured_fraction_theta_full 1
_diffrn_measured_fraction_theta_max 0.998
_diffrn_measurement_device_type 'Bruker APEXII CCD area-detector'
_diffrn_measurement_method '\f and \w scans'
_diffrn_radiation_monochromator graphite
_diffrn_radiation_type MoK\a
_diffrn_radiation_wavelength 0.71073
_diffrn_reflns_av_R_equivalents 0.0469
_diffrn_reflns_av_unetI/netI 0.023
_diffrn_reflns_limit_h_max 20
_diffrn_reflns_limit_h_min -20
_diffrn_reflns_limit_k_max 12
_diffrn_reflns_limit_k_min -12
_diffrn_reflns_limit_l_max 26
_diffrn_reflns_limit_l_min -26
_diffrn_reflns_number 88216
_diffrn_reflns_theta_full 25
_diffrn_reflns_theta_max 28.32
_diffrn_reflns_theta_min 2.06
_diffrn_source 'fine-focus sealed tube'
_exptl_absorpt_coefficient_mu 0.768
_exptl_absorpt_correction_T_max 0.9482
_exptl_absorpt_correction_T_min 0.8805
_exptl_absorpt_correction_type multi-scan
_exptl_absorpt_process_details '(SADABS; Bruker, 2007)'
_exptl_crystal_colour red
_exptl_crystal_density_diffrn 1.553
_exptl_crystal_density_method 'not measured'
_exptl_crystal_description prism
_exptl_crystal_F_000 1312
_exptl_crystal_size_max 0.17
_exptl_crystal_size_mid 0.09
_exptl_crystal_size_min 0.07
_refine_diff_density_max 1.182
_refine_diff_density_min -0.895
_refine_diff_density_rms 0.082
_refine_ls_extinction_method none
_refine_ls_goodness_of_fit_ref 1.069
_refine_ls_hydrogen_treatment constr
_refine_ls_matrix_type full
_refine_ls_number_parameters 370
_refine_ls_number_reflns 6860
_refine_ls_number_restraints 0
_refine_ls_restrained_S_all 1.069
_refine_ls_R_factor_all 0.0375
_refine_ls_R_factor_gt 0.0281
_refine_ls_shift/su_max 0.003
_refine_ls_shift/su_mean 0
_refine_ls_structure_factor_coef Fsqd
_refine_ls_weighting_details 'calc w=1/[\s^2^(Fo^2^)+(0.0422P)^2^+1.8259P] where P=(Fo^2^+2Fc^2^)/3'
_refine_ls_weighting_scheme calc
_refine_ls_wR_factor_gt 0.0705
_refine_ls_wR_factor_ref 0.0774
_reflns_number_gt 5829
_reflns_number_total 6860
_reflns_threshold_expression >2\s(I)
_cod_data_source_file c5ra10973f2.cif
_cod_data_source_block pdohfh_0ma
_cod_original_sg_symbol_H-M 'P 21/n'
_cod_database_code 7221007

loop_
_symmetry_equiv_pos_as_xyz
'x, y, z'
'-x+1/2, y+1/2, -z+1/2'
'-x, -y, -z'
'x-1/2, -y-1/2, z-1/2'

loop_
_atom_site_label
_atom_site_type_symbol
_atom_site_fract_x
_atom_site_fract_y
_atom_site_fract_z
_atom_site_U_iso_or_equiv
_atom_site_adp_type
_atom_site_occupancy
_atom_site_symmetry_multiplicity
_atom_site_calc_flag
_atom_site_refinement_flags
C1 C 0.42828(13) 0.2744(2) 0.92111(10) 0.0171(4) Uani 1 1 d .
C2 C 0.34461(14) 0.2090(2) 0.90028(10) 0.0210(4) Uani 1 1 d .
H2 H 0.3137 0.2337 0.8572 0.025 Uiso 1 1 calc R
C3 C 0.30892(14) 0.1129(2) 0.94063(11) 0.0222(4) Uani 1 1 d .
H3 H 0.2529 0.0733 0.9257 0.027 Uiso 1 1 calc R
C4 C 0.35333(14) 0.0697(2) 1.00485(10) 0.0196(4) Uani 1 1 d .
C5 C 0.31602(15) -0.0353(2) 1.04535(11) 0.0222(4) Uani 1 1 d .
H5 H 0.2596 -0.0733 1.0304 0.027 Uiso 1 1 calc R
C6 C 0.36034(14) -0.0826(2) 1.10577(11) 0.0227(4) Uani 1 1 d .
H6 H 0.3351 -0.1535 1.1324 0.027 Uiso 1 1 calc R
C7 C 0.44309(15) -0.0256(2) 1.12791(11) 0.0215(4) Uani 1 1 d .
H7 H 0.4742 -0.059 1.1696 0.026 Uiso 1 1 calc R
C8 C 0.48020(14) 0.0787(2) 1.09010(10) 0.0194(4) Uani 1 1 d .
H8 H 0.5364 0.1159 1.1064 0.023 Uiso 1 1 calc R
C9 C 0.43647(13) 0.1314(2) 1.02762(10) 0.0172(4) Uani 1 1 d .
C10 C 0.47397(13) 0.2397(2) 0.98544(10) 0.0167(4) Uani 1 1 d .
C11 C 0.55630(13) 0.3033(2) 1.01115(10) 0.0176(4) Uani 1 1 d .
H11 H 0.582 0.2734 1.0551 0.021 Uiso 1 1 calc R
C12 C 0.71199(13) 0.5420(2) 0.97154(10) 0.0179(4) Uani 1 1 d .
C13 C 0.79442(14) 0.6161(2) 0.99352(10) 0.0207(4) Uani 1 1 d .
C14 C 0.83924(15) 0.7149(3) 0.96050(12) 0.0268(5) Uani 1 1 d .
H14 H 0.8241 0.7494 0.9153 0.032 Uiso 1 1 calc R
C15 C 0.91335(16) 0.7569(3) 1.00676(12) 0.0317(5) Uani 1 1 d .
H15 H 0.9575 0.8248 0.9986 0.038 Uiso 1 1 calc R
C16 C 0.90842(15) 0.6814(3) 1.06406(13) 0.0314(5) Uani 1 1 d .
H16 H 0.9497 0.6882 1.1038 0.038 Uiso 1 1 calc R
C17 C 0.60438(13) 0.6810(2) 0.74326(10) 0.0179(4) Uani 1 1 d .
C18 C 0.65733(13) 0.7782(2) 0.78511(11) 0.0204(4) Uani 1 1 d .
H18 H 0.6562 0.7771 0.8327 0.025 Uiso 1 1 calc R
C19 C 0.71167(14) 0.8765(3) 0.75723(12) 0.0251(5) Uani 1 1 d .
H19 H 0.7474 0.9424 0.7859 0.03 Uiso 1 1 calc R
C20 C 0.71400(14) 0.8791(3) 0.68782(12) 0.0269(5) Uani 1 1 d .
H20 H 0.7504 0.9477 0.6689 0.032 Uiso 1 1 calc R
C21 C 0.66272(15) 0.7807(3) 0.64611(11) 0.0266(5) Uani 1 1 d .
H21 H 0.6649 0.781 0.5986 0.032 Uiso 1 1 calc R
C22 C 0.60824(14) 0.6815(2) 0.67353(11) 0.0220(4) Uani 1 1 d .
H22 H 0.5736 0.6142 0.6448 0.026 Uiso 1 1 calc R
C23 C 0.43052(13) 0.6921(2) 0.77684(9) 0.0168(4) Uani 1 1 d .
C24 C 0.42751(14) 0.8303(2) 0.74560(10) 0.0214(4) Uani 1 1 d .
H24 H 0.475 0.8622 0.7238 0.026 Uiso 1 1 calc R
C25 C 0.35573(15) 0.9218(3) 0.74610(11) 0.0273(5) Uani 1 1 d .
H25 H 0.3539 1.0152 0.7241 0.033 Uiso 1 1 calc R
C26 C 0.28680(14) 0.8771(3) 0.77862(11) 0.0257(5) Uani 1 1 d .
H26 H 0.2376 0.9396 0.7789 0.031 Uiso 1 1 calc R
C28 C 0.28982(14) 0.7405(2) 0.81088(11) 0.0229(4) Uani 1 1 d .
H28 H 0.2428 0.7106 0.8337 0.027 Uiso 1 1 calc R
C29 C 0.36067(13) 0.6474(2) 0.81007(10) 0.0193(4) Uani 1 1 d .
H29 H 0.362 0.5539 0.8319 0.023 Uiso 1 1 calc R
C30 C 0.49365(13) 0.4265(2) 0.71832(10) 0.0175(4) Uani 1 1 d .
C31 C 0.42649(14) 0.4445(3) 0.66504(11) 0.0227(4) Uani 1 1 d .
H31 H 0.393 0.5328 0.6616 0.027 Uiso 1 1 calc R
C32 C 0.40827(15) 0.3337(3) 0.61685(11) 0.0272(5) Uani 1 1 d .
H32 H 0.3623 0.3464 0.5806 0.033 Uiso 1 1 calc R
C33 C 0.45706(16) 0.2047(3) 0.62153(12) 0.0295(5) Uani 1 1 d .
H33 H 0.4443 0.129 0.5886 0.035 Uiso 1 1 calc R
C34 C 0.52469(16) 0.1859(2) 0.67440(12) 0.0282(5) Uani 1 1 d .
H34 H 0.5587 0.0981 0.6773 0.034 Uiso 1 1 calc R
C35 C 0.54216(14) 0.2959(2) 0.72279(11) 0.0224(4) Uani 1 1 d .
H35 H 0.5876 0.2823 0.7594 0.027 Uiso 1 1 calc R
N1 N 0.59888(11) 0.39850(18) 0.97939(8) 0.0161(3) Uani 1 1 d .
N2 N 0.67941(11) 0.44892(19) 1.01157(8) 0.0191(4) Uani 1 1 d .
O1 O 0.45400(9) 0.36261(16) 0.87492(7) 0.0197(3) Uani 1 1 d .
O2 O 0.67689(9) 0.57989(16) 0.91012(7) 0.0180(3) Uani 1 1 d .
O3 O 0.83592(10) 0.59326(18) 1.05774(8) 0.0267(3) Uani 1 1 d .
P1 P 0.52496(3) 0.57081(6) 0.78059(2) 0.01532(10) Uani 1 1 d .
Pd1 Pd 0.563411(9) 0.476051(17) 0.887448(7) 0.01471(6) Uani 1 1 d .

loop_
_atom_site_aniso_label
_atom_site_aniso_U_11
_atom_site_aniso_U_22
_atom_site_aniso_U_33
_atom_site_aniso_U_23
_atom_site_aniso_U_13
_atom_site_aniso_U_12
C1 0.0202(10) 0.0164(9) 0.0161(9) 0.0007(7) 0.0073(8) 0.0011(8)
C2 0.0226(10) 0.0228(10) 0.0173(10) 0.0008(8) 0.0014(8) -0.0005(8)
C3 0.0210(10) 0.0236(11) 0.0219(10) 0.0007(8) 0.0027(8) -0.0035(8)
C4 0.0224(10) 0.0175(9) 0.0201(10) -0.0007(8) 0.0073(8) 0.0001(8)
C5 0.0232(11) 0.0214(10) 0.0233(10) -0.0015(8) 0.0084(8) -0.0020(8)
C6 0.0292(11) 0.0195(10) 0.0215(10) 0.0013(8) 0.0113(9) -0.0030(9)
C7 0.0306(12) 0.0200(10) 0.0151(9) 0.0005(8) 0.0082(8) 0.0017(8)
C8 0.0228(10) 0.0188(10) 0.0177(9) -0.0012(8) 0.0069(8) 0.0012(8)
C9 0.0230(10) 0.0154(9) 0.0149(9) -0.0025(7) 0.0081(8) 0.0020(8)
C10 0.0196(9) 0.0162(9) 0.0154(9) -0.0009(7) 0.0060(7) 0.0011(8)
C11 0.0232(10) 0.0181(10) 0.0121(9) 0.0002(7) 0.0046(8) 0.0026(8)
C12 0.0189(10) 0.0209(10) 0.0147(9) -0.0022(7) 0.0049(7) 0.0029(8)
C13 0.0215(10) 0.0250(11) 0.0158(9) -0.0028(8) 0.0032(8) 0.0020(8)
C14 0.0250(11) 0.0347(12) 0.0219(11) -0.0022(9) 0.0080(9) -0.0066(9)
C15 0.0254(12) 0.0397(14) 0.0307(12) -0.0050(10) 0.0067(10) -0.0102(10)
C16 0.0243(12) 0.0373(13) 0.0304(12) -0.0041(10) -0.0033(10) -0.0081(10)
C17 0.0159(9) 0.0189(10) 0.0201(10) 0.0040(8) 0.0070(8) 0.0029(8)
C18 0.0187(10) 0.0226(10) 0.0209(10) 0.0020(8) 0.0060(8) 0.0012(8)
C19 0.0221(11) 0.0235(11) 0.0309(12) 0.0022(9) 0.0079(9) -0.0028(9)
C20 0.0219(11) 0.0282(11) 0.0334(12) 0.0088(9) 0.0136(9) 0.0015(9)
C21 0.0252(11) 0.0342(12) 0.0231(11) 0.0064(9) 0.0131(9) 0.0037(9)
C22 0.0202(10) 0.0257(11) 0.0207(10) 0.0023(8) 0.0051(8) 0.0020(8)
C23 0.0170(9) 0.0205(10) 0.0134(9) -0.0016(7) 0.0032(7) 0.0017(8)
C24 0.0217(10) 0.0269(11) 0.0165(10) 0.0033(8) 0.0064(8) 0.0031(8)
C25 0.0306(12) 0.0250(11) 0.0273(11) 0.0066(9) 0.0074(9) 0.0075(10)
C26 0.0218(11) 0.0292(11) 0.0267(11) -0.0019(9) 0.0050(9) 0.0092(9)
C28 0.0175(10) 0.0286(11) 0.0233(10) -0.0037(9) 0.0055(8) -0.0011(8)
C29 0.0191(10) 0.0227(10) 0.0166(9) -0.0011(8) 0.0041(8) -0.0019(8)
C30 0.0189(10) 0.0207(9) 0.0145(9) 0.0011(7) 0.0085(7) -0.0023(8)
C31 0.0198(10) 0.0287(11) 0.0202(10) -0.0008(8) 0.0048(8) 0.0011(8)
C32 0.0244(11) 0.0382(13) 0.0190(10) -0.0051(9) 0.0026(9) -0.0056(10)
C33 0.0371(13) 0.0273(12) 0.0263(12) -0.0082(9) 0.0125(10) -0.0096(10)
C34 0.0365(13) 0.0200(11) 0.0307(12) -0.0006(9) 0.0135(10) -0.0006(9)
C35 0.0235(11) 0.0239(11) 0.0206(10) 0.0031(8) 0.0064(8) 0.0001(8)
N1 0.0183(8) 0.0179(8) 0.0122(7) -0.0010(6) 0.0026(6) 0.0010(6)
N2 0.0185(9) 0.0229(9) 0.0160(8) -0.0015(7) 0.0029(7) -0.0009(7)
O1 0.0203(7) 0.0227(7) 0.0160(7) 0.0038(6) 0.0024(6) -0.0022(6)
O2 0.0164(7) 0.0231(7) 0.0150(7) 0.0005(6) 0.0037(5) -0.0009(6)
O3 0.0252(8) 0.0305(9) 0.0226(8) 0.0024(6) -0.0031(6) -0.0051(7)
P1 0.0152(2) 0.0181(2) 0.0134(2) 0.00157(18) 0.00445(18) 0.00014(19)
Pd1 0.01578(8) 0.01711(9) 0.01181(8) 0.00085(5) 0.00392(5) 0.00063(5)

loop_
_atom_type_symbol
_atom_type_description
_atom_type_scat_dispersion_real
_atom_type_scat_dispersion_imag
_atom_type_scat_source
C C 0.0033 0.0016 'International Tables Vol C Tables 4.2.6.8 and 6.1.1.4'
H H 0 0 'International Tables Vol C Tables 4.2.6.8 and 6.1.1.4'
N N 0.0061 0.0033 'International Tables Vol C Tables 4.2.6.8 and 6.1.1.4'
O O 0.0106 0.006 'International Tables Vol C Tables 4.2.6.8 and 6.1.1.4'
P P 0.1023 0.0942 'International Tables Vol C Tables 4.2.6.8 and 6.1.1.4'
Pd Pd -0.9988 1.0072 'International Tables Vol C Tables 4.2.6.8 and 6.1.1.4'

loop_
_geom_angle_atom_site_label_1
_geom_angle_atom_site_label_2
_geom_angle_atom_site_label_3
_geom_angle
O1 C1 C10 127.17(18)
O1 C1 C2 113.30(17)
C10 C1 C2 119.53(18)
C3 C2 C1 121.39(19)
C3 C2 H2 119.3
C1 C2 H2 119.3
C2 C3 C4 121.5(2)
C2 C3 H3 119.2
C4 C3 H3 119.2
C5 C4 C9 120.26(19)
C5 C4 C3 120.61(19)
C9 C4 C3 119.12(18)
C6 C5 C4 120.8(2)
C6 C5 H5 119.6
C4 C5 H5 119.6
C5 C6 C7 119.4(2)
C5 C6 H6 120.3
C7 C6 H6 120.3
C8 C7 C6 120.9(2)
C8 C7 H7 119.5
C6 C7 H7 119.5
C7 C8 C9 121.6(2)
C7 C8 H8 119.2
C9 C8 H8 119.2
C8 C9 C4 116.97(18)
C8 C9 C10 123.34(19)
C4 C9 C10 119.64(18)
C1 C10 C11 123.28(18)
C1 C10 C9 118.68(18)
C11 C10 C9 118.02(18)
N1 C11 C10 125.47(18)
N1 C11 H11 117.3
C10 C11 H11 117.3
N2 C12 O2 126.11(19)
N2 C12 C13 120.62(18)
O2 C12 C13 113.27(17)
C14 C13 O3 110.22(19)
C14 C13 C12 130.1(2)
O3 C13 C12 119.60(18)
C13 C14 C15 106.5(2)
C13 C14 H14 126.7
C15 C14 H14 126.7
C16 C15 C14 106.3(2)
C16 C15 H15 126.9
C14 C15 H15 126.9
C15 C16 O3 111.1(2)
C15 C16 H16 124.5
O3 C16 H16 124.5
C22 C17 C18 119.23(19)
C22 C17 P1 122.06(16)
C18 C17 P1 118.42(15)
C19 C18 C17 120.2(2)
C19 C18 H18 119.9
C17 C18 H18 119.9
C20 C19 C18 120.5(2)
C20 C19 H19 119.7
C18 C19 H19 119.7
C19 C20 C21 119.6(2)
C19 C20 H20 120.2
C21 C20 H20 120.2
C20 C21 C22 120.4(2)
C20 C21 H21 119.8
C22 C21 H21 119.8
C21 C22 C17 120.1(2)
C21 C22 H22 119.9
C17 C22 H22 119.9
C24 C23 C29 119.16(19)
C24 C23 P1 122.34(15)
C29 C23 P1 118.40(15)
C25 C24 C23 120.58(19)
C25 C24 H24 119.7
C23 C24 H24 119.7
C26 C25 C24 120.1(2)
C26 C25 H25 119.9
C24 C25 H25 119.9
C25 C26 C28 119.7(2)
C25 C26 H26 120.1
C28 C26 H26 120.1
C29 C28 C26 120.7(2)
C29 C28 H28 119.6
C26 C28 H28 119.6
C28 C29 C23 119.7(2)
C28 C29 H29 120.1
C23 C29 H29 120.1
C31 C30 C35 119.2(2)
C31 C30 P1 122.57(16)
C35 C30 P1 118.11(16)
C32 C31 C30 120.2(2)
C32 C31 H31 119.9
C30 C31 H31 119.9
C33 C32 C31 120.1(2)
C33 C32 H32 119.9
C31 C32 H32 119.9
C32 C33 C34 120.2(2)
C32 C33 H33 119.9
C34 C33 H33 119.9
C35 C34 C33 119.6(2)
C35 C34 H34 120.2
C33 C34 H34 120.2
C34 C35 C30 120.7(2)
C34 C35 H35 119.7
C30 C35 H35 119.7
C11 N1 N2 118.29(16)
C11 N1 Pd1 126.31(14)
N2 N1 Pd1 115.37(12)
C12 N2 N1 109.02(16)
C1 O1 Pd1 124.33(13)
C12 O2 Pd1 109.22(12)
C13 O3 C16 105.92(17)
C30 P1 C17 104.27(9)
C30 P1 C23 105.36(9)
C17 P1 C23 103.87(9)
C30 P1 Pd1 112.06(7)
C17 P1 Pd1 118.55(7)
C23 P1 Pd1 111.59(6)
N1 Pd1 O1 93.38(6)
N1 Pd1 O2 80.26(6)
O1 Pd1 O2 173.64(6)
N1 Pd1 P1 178.52(5)
O1 Pd1 P1 88.08(4)
O2 Pd1 P1 98.28(4)

loop_
_geom_bond_atom_site_label_1
_geom_bond_atom_site_label_2
_geom_bond_distance
C1 O1 1.320(2)
C1 C10 1.412(3)
C1 C2 1.435(3)
C2 C3 1.352(3)
C2 H2 0.95
C3 C4 1.422(3)
C3 H3 0.95
C4 C5 1.419(3)
C4 C9 1.422(3)
C5 C6 1.370(3)
C5 H5 0.95
C6 C7 1.398(3)
C6 H6 0.95
C7 C8 1.380(3)
C7 H7 0.95
C8 C9 1.416(3)
C8 H8 0.95
C9 C10 1.462(3)
C10 C11 1.430(3)
C11 N1 1.301(3)
C11 H11 0.95
C12 N2 1.307(3)
C12 O2 1.314(2)
C12 C13 1.457(3)
C13 C14 1.356(3)
C13 O3 1.366(2)
C14 C15 1.423(3)
C14 H14 0.95
C15 C16 1.340(3)
C15 H15 0.95
C16 O3 1.371(3)
C16 H16 0.95
C17 C22 1.398(3)
C17 C18 1.398(3)
C17 P1 1.820(2)
C18 C19 1.392(3)
C18 H18 0.95
C19 C20 1.388(3)
C19 H19 0.95
C20 C21 1.391(3)
C20 H20 0.95
C21 C22 1.394(3)
C21 H21 0.95
C22 H22 0.95
C23 C24 1.393(3)
C23 C29 1.404(3)
C23 P1 1.824(2)
C24 C25 1.388(3)
C24 H24 0.95
C25 C26 1.384(3)
C25 H25 0.95
C26 C28 1.390(3)
C26 H26 0.95
C28 C29 1.386(3)
C28 H28 0.95
C29 H29 0.95
C30 C31 1.391(3)
C30 C35 1.397(3)
C30 P1 1.819(2)
C31 C32 1.389(3)
C31 H31 0.95
C32 C33 1.386(4)
C32 H32 0.95
C33 C34 1.392(3)
C33 H33 0.95
C34 C35 1.386(3)
C34 H34 0.95
C35 H35 0.95
N1 N2 1.400(2)
N1 Pd1 1.9674(16)
O1 Pd1 1.9700(14)
O2 Pd1 1.9922(14)
P1 Pd1 2.2956(5)
